data_7017273
loop_
_publ_author_name
'Jia, Junhua'
'Athwal, Harprit Singh'
'Blake, Alexander J.'
'Champness, Neil R.'
'Hubberstey, Peter'
'Schr\"oder, Martin'

_publ_section_title
;
 Increasing nuclearity of secondary building units in porous cobalt(ii)
 metal-organic frameworks: Variation in structure and H(2) adsorption.
;
_journal_issue 45
_journal_name_full 'Dalton transactions (Cambridge, England : 2003)'
_journal_page_first 12342
_journal_page_last 12349
_journal_paper_doi 10.1039/c1dt10901d
_journal_volume 40
_journal_year 2011
_chemical_formula_moiety 'C13 H7 N O4 Co, 2(C3 H7 N O)'
_chemical_formula_sum 'C19 H21 Co N3 O6'
_chemical_formula_weight 446.32
_chemical_name_systematic
;
?
;
_space_group_IT_number 14
_symmetry_cell_setting monoclinic
_symmetry_space_group_name_Hall '-P 2ybc'
_symmetry_space_group_name_H-M 'P 1 21/c 1'
_atom_sites_solution_hydrogens 'geometrically placed+difmap'
_atom_sites_solution_primary direct
_atom_sites_solution_secondary difmap
_audit_creation_method 'enCIFer editing of SHELXL97 CIF output'
_cell_angle_alpha 90.00
_cell_angle_beta 114.793(3)
_cell_angle_gamma 90.00
_cell_formula_units_Z 4
_cell_length_a 11.850(2)
_cell_length_b 13.853(2)
_cell_length_c 13.944(2)
_cell_measurement_reflns_used 1190
_cell_measurement_temperature 150(2)
_cell_measurement_theta_max 20.6
_cell_measurement_theta_min 2.4
_cell_volume 2078.0(6)
_computing_cell_refinement 'Bruker SAINT'
_computing_data_collection 'Bruker SMART'
_computing_data_reduction 'Bruker SAINT'
_computing_molecular_graphics 'SHELXTL (Sheldrick, 2008)'
_computing_publication_material 'enCIFer (Allen et al., 2004); PLATON (Spek, 2003)'
_computing_structure_refinement 'SHELXL97 (Sheldrick, 2008)'
_computing_structure_solution 'SHELXS97 (Sheldrick, 2008)'
_diffrn_ambient_temperature 150(2)
_diffrn_measured_fraction_theta_full 0.969
_diffrn_measured_fraction_theta_max 0.969
_diffrn_measurement_device_type 'Bruker SMART APEX CCD area detector'
_diffrn_measurement_method omega
_diffrn_radiation_monochromator graphite
_diffrn_radiation_source 'normal-focus sealed tube'
_diffrn_radiation_type MoK\a
_diffrn_radiation_wavelength 0.71073
_diffrn_reflns_av_R_equivalents 0.057
_diffrn_reflns_av_sigmaI/netI 0.078
_diffrn_reflns_limit_h_max 15
_diffrn_reflns_limit_h_min -13
_diffrn_reflns_limit_k_max 17
_diffrn_reflns_limit_k_min -11
_diffrn_reflns_limit_l_max 12
_diffrn_reflns_limit_l_min -18
_diffrn_reflns_number 11203
_diffrn_reflns_theta_full 27.50
_diffrn_reflns_theta_max 27.52
_diffrn_reflns_theta_min 2.40
_diffrn_standards_decay_% 0
_diffrn_standards_number 0
_exptl_absorpt_coefficient_mu 0.865
_exptl_absorpt_correction_T_max 1.000
_exptl_absorpt_correction_T_min 0.697
_exptl_absorpt_correction_type multi-scan
_exptl_absorpt_process_details '(SADABS V2.10; Sheldrick, 1996)'
_exptl_crystal_colour RED
_exptl_crystal_density_diffrn 1.427
_exptl_crystal_density_method 'not measured'
_exptl_crystal_description NEEDLE
_exptl_crystal_F_000 924
_exptl_crystal_size_max 0.608
_exptl_crystal_size_mid 0.063
_exptl_crystal_size_min 0.039
_refine_diff_density_max 0.91
_refine_diff_density_min -0.88
_refine_diff_density_rms 0.12
_refine_ls_extinction_method none
_refine_ls_goodness_of_fit_ref 1.04
_refine_ls_hydrogen_treatment 'riding model+rigid rotor for Me groups'
_refine_ls_matrix_type full
_refine_ls_number_parameters 251
_refine_ls_number_reflns 4644
_refine_ls_number_restraints 7
_refine_ls_restrained_S_all 1.04
_refine_ls_R_factor_all 0.104
_refine_ls_R_factor_gt 0.0753
_refine_ls_shift/su_max 0.005
_refine_ls_shift/su_mean 0.000
_refine_ls_structure_factor_coef Fsqd
_refine_ls_weighting_details 'calc w=1/[\s^2^(Fo^2^)+(0.083P)^2^+8.342P] where P=(Fo^2^+2Fc^2^)/3'
_refine_ls_weighting_scheme calc
_refine_ls_wR_factor_gt 0.181
_refine_ls_wR_factor_ref 0.197
_reflns_number_gt 3461
_reflns_number_total 4644
_reflns_threshold_expression I>2sigma(I)
_cod_data_source_file c1dt10901d.txt
_cod_data_source_block compound_2
_cod_depositor_comments
;
The following automatic conversions were performed:

'_exptl_absorpt_correction_type' value 'MULTI-SCAN' changed to
'multi-scan' according to
/home/saulius/struct/CIF-dictionaries/cif_core.dic dictionary named
'cif_core.dic' version 2.4.1 from 2010-06-29.

Automatic conversion script
Id: cif_fix_values 1715 2011-07-08 13:25:40Z adriana 
;
_cod_original_cell_volume 2078.0(5)
_cod_original_sg_symbol_H-M 'P 21/c'
_cod_database_code 7017273

loop_
_symmetry_equiv_pos_as_xyz
'x, y, z'
'-x, y+1/2, -z+1/2'
'-x, -y, -z'
'x, -y-1/2, z-1/2'

loop_
_atom_site_label
_atom_site_type_symbol
_atom_site_fract_x
_atom_site_fract_y
_atom_site_fract_z
_atom_site_U_iso_or_equiv
_atom_site_adp_type
_atom_site_occupancy
_atom_site_symmetry_multiplicity
_atom_site_calc_flag
_atom_site_refinement_flags
Co1 Co 0.10650(5) 0.55813(4) 0.04996(5) 0.01397(19) Uani 1 1 d .
N1 N -0.7138(3) 0.6062(3) 0.0970(3) 0.0182(8) Uani 1 1 d .
O1 O 0.0393(3) 0.6333(3) 0.1386(3) 0.0234(8) Uani 1 1 d .
O2 O -0.1264(3) 0.5385(2) 0.0573(3) 0.0239(8) Uani 1 1 d .
O3 O 0.0159(3) 0.8546(2) 0.4247(3) 0.0220(8) Uani 1 1 d .
O4 O -0.1583(3) 0.9437(3) 0.3504(3) 0.0232(8) Uani 1 1 d .
C1 C -0.6242(5) 0.5404(4) 0.1120(4) 0.0248(11) Uani 1 1 d .
H1A H -0.6458 0.4739 0.1037 0.030 Uiso 1 1 calc R
C2 C -0.5017(5) 0.5665(4) 0.1391(4) 0.0248(11) Uani 1 1 d .
H2A H -0.4410 0.5182 0.1486 0.030 Uiso 1 1 calc R
C3 C -0.4675(4) 0.6637(4) 0.1524(4) 0.0205(10) Uani 1 1 d .
C4 C -0.5608(4) 0.7307(4) 0.1392(4) 0.0229(11) Uani 1 1 d .
H4A H -0.5416 0.7975 0.1494 0.028 Uiso 1 1 calc R
C5 C -0.6808(4) 0.6995(4) 0.1112(4) 0.0223(11) Uani 1 1 d .
H5A H -0.7432 0.7464 0.1016 0.027 Uiso 1 1 calc R
C6 C -0.0854(4) 0.7351(4) 0.2401(4) 0.0179(10) Uani 1 1 d .
H6A H 0.0008 0.7478 0.2628 0.021 Uiso 1 1 calc R
C7 C -0.1551(4) 0.7901(3) 0.2796(4) 0.0173(9) Uani 1 1 d .
C8 C -0.2814(4) 0.7693(4) 0.2486(4) 0.0202(10) Uani 1 1 d .
H8A H -0.3296 0.8076 0.2738 0.024 Uiso 1 1 calc R
C9 C -0.3361(4) 0.6920(4) 0.1803(4) 0.0199(10) Uani 1 1 d .
C10 C -0.2662(4) 0.6402(4) 0.1396(4) 0.0200(10) Uani 1 1 d .
H10A H -0.3039 0.5889 0.0916 0.024 Uiso 1 1 calc R
C11 C -0.1410(4) 0.6622(3) 0.1680(4) 0.0176(10) Uani 1 1 d .
C12 C -0.0947(4) 0.8694(3) 0.3574(4) 0.0177(10) Uani 1 1 d .
C13 C -0.0708(4) 0.6065(4) 0.1181(4) 0.0196(10) Uani 1 1 d .
O1N O -0.4708(5) 0.6750(4) -0.1154(4) 0.0633(15) Uani 1 1 d .
N1N N -0.6243(7) 0.7740(6) -0.1241(5) 0.071(2) Uani 1 1 d D
C1NA C -0.7137(13) 0.6953(9) -0.1552(12) 0.140(5) Uiso 1 1 d D
H1NA H -0.7668 0.6997 -0.2310 0.210 Uiso 1 1 calc R
H1NB H -0.7652 0.6998 -0.1157 0.210 Uiso 1 1 calc R
H1NC H -0.6694 0.6335 -0.1397 0.210 Uiso 1 1 calc R
C1NB C -0.6844(11) 0.8624(7) -0.1219(10) 0.108(4) Uiso 1 1 d D
H1ND H -0.7158 0.8591 -0.0673 0.130 Uiso 1 1 calc R
H1NE H -0.7538 0.8733 -0.1909 0.130 Uiso 1 1 calc R
H1NF H -0.6248 0.9156 -0.1062 0.130 Uiso 1 1 calc R
C1NC C -0.5140(8) 0.7530(7) -0.1086(7) 0.074(3) Uiso 1 1 d D
H1NG H -0.4570 0.8054 -0.0888 0.089 Uiso 1 1 calc R
O2N O -0.1452(6) 1.1124(5) -0.0970(7) 0.093(2) Uani 1 1 d .
N2N N 0.0549(6) 1.0888(4) -0.0710(5) 0.0513(15) Uani 1 1 d D
C2NA C 0.1843(8) 1.1098(8) -0.0096(7) 0.088(3) Uani 1 1 d D
H1NH H 0.2215 1.1322 -0.0565 0.106 Uiso 1 1 calc R
H1NI H 0.2271 1.0513 0.0274 0.106 Uiso 1 1 calc R
H1NJ H 0.1924 1.1602 0.0422 0.106 Uiso 1 1 calc R
C2NB C 0.0330(10) 1.0157(6) -0.1482(7) 0.081(3) Uani 1 1 d D
H1NK H -0.0508 0.9894 -0.1693 0.097 Uiso 1 1 calc R
H1NL H 0.0943 0.9640 -0.1186 0.097 Uiso 1 1 calc R
H1NM H 0.0402 1.0434 -0.2101 0.097 Uiso 1 1 calc R
C2NC C -0.0245(11) 1.1326(6) -0.0471(9) 0.082(3) Uani 1 1 d D
H1NN H 0.0027 1.1803 0.0068 0.099 Uiso 1 1 calc R

loop_
_atom_site_aniso_label
_atom_site_aniso_U_11
_atom_site_aniso_U_22
_atom_site_aniso_U_33
_atom_site_aniso_U_23
_atom_site_aniso_U_13
_atom_site_aniso_U_12
Co1 0.0097(3) 0.0142(3) 0.0190(3) 0.0003(3) 0.0070(2) 0.0000(2)
N1 0.0129(19) 0.021(2) 0.023(2) -0.0017(17) 0.0091(16) -0.0007(16)
O1 0.0180(17) 0.0266(19) 0.0313(19) -0.0023(16) 0.0161(15) 0.0008(14)
O2 0.0232(18) 0.0211(19) 0.0293(19) -0.0082(15) 0.0129(15) 0.0024(14)
O3 0.0179(17) 0.0223(18) 0.0251(18) -0.0065(15) 0.0084(14) -0.0052(14)
O4 0.0163(16) 0.0226(18) 0.0321(19) -0.0068(16) 0.0116(14) 0.0006(14)
C1 0.019(2) 0.022(3) 0.034(3) -0.003(2) 0.011(2) -0.002(2)
C2 0.017(2) 0.020(3) 0.038(3) -0.002(2) 0.012(2) 0.000(2)
C3 0.015(2) 0.024(3) 0.023(2) -0.006(2) 0.0093(19) -0.0034(19)
C4 0.017(2) 0.021(3) 0.032(3) -0.005(2) 0.012(2) -0.004(2)
C5 0.017(2) 0.021(3) 0.032(3) -0.002(2) 0.013(2) -0.0003(19)
C6 0.013(2) 0.022(2) 0.020(2) 0.0015(19) 0.0086(18) -0.0006(18)
C7 0.018(2) 0.017(2) 0.021(2) -0.0012(19) 0.0114(18) 0.0008(18)
C8 0.014(2) 0.022(2) 0.027(3) -0.006(2) 0.0104(19) -0.0004(19)
C9 0.015(2) 0.022(3) 0.024(2) -0.003(2) 0.0095(19) -0.0041(19)
C10 0.014(2) 0.022(3) 0.024(2) -0.005(2) 0.0086(19) -0.0025(19)
C11 0.016(2) 0.019(2) 0.022(2) 0.0017(19) 0.0116(18) 0.0027(18)
C12 0.017(2) 0.021(2) 0.021(2) -0.004(2) 0.0131(19) -0.0059(19)
C13 0.017(2) 0.022(3) 0.021(2) 0.002(2) 0.0083(19) 0.0033(19)
O1N 0.074(4) 0.059(3) 0.067(3) 0.014(3) 0.038(3) 0.033(3)
N1N 0.072(5) 0.097(6) 0.043(3) 0.011(4) 0.024(3) 0.048(4)
O2N 0.070(4) 0.062(4) 0.149(7) 0.005(4) 0.048(4) 0.026(4)
N2N 0.062(4) 0.045(3) 0.054(4) 0.004(3) 0.032(3) 0.010(3)
C2NA 0.089(7) 0.098(8) 0.061(6) 0.016(5) 0.016(5) 0.004(6)
C2NB 0.149(10) 0.046(5) 0.078(6) -0.019(5) 0.079(7) -0.008(6)
C2NC 0.122(9) 0.048(5) 0.099(8) 0.003(5) 0.067(7) 0.026(6)

loop_
_atom_type_symbol
_atom_type_description
_atom_type_scat_dispersion_real
_atom_type_scat_dispersion_imag
_atom_type_scat_source
C C 0.0033 0.0016 'International Tables Vol C Tables 4.2.6.8 and 6.1.1.4'
H H 0.0000 0.0000 'International Tables Vol C Tables 4.2.6.8 and 6.1.1.4'
N N 0.0061 0.0033 'International Tables Vol C Tables 4.2.6.8 and 6.1.1.4'
O O 0.0106 0.0060 'International Tables Vol C Tables 4.2.6.8 and 6.1.1.4'
Co Co 0.3494 0.9721 'International Tables Vol C Tables 4.2.6.8 and 6.1.1.4'

loop_
_geom_angle_atom_site_label_1
_geom_angle_atom_site_label_2
_geom_angle_atom_site_label_3
_geom_angle
_geom_angle_site_symmetry_1
_geom_angle_site_symmetry_3
O1 Co1 O3 91.02(15) . 4_575
O1 Co1 O4 93.89(15) . 2_545
O3 Co1 O4 163.35(14) 4_575 2_545
O1 Co1 N1 105.02(15) . 1_655
O3 Co1 N1 100.67(15) 4_575 1_655
O4 Co1 N1 93.40(15) 2_545 1_655
O1 Co1 O2 163.64(14) . 3_565
O3 Co1 O2 86.72(14) 4_575 3_565
O4 Co1 O2 84.10(14) 2_545 3_565
N1 Co1 O2 91.31(15) 1_655 3_565
O1 Co1 Co1 95.51(10) . 3_565
O3 Co1 Co1 82.75(10) 4_575 3_565
O4 Co1 Co1 80.95(10) 2_545 3_565
N1 Co1 Co1 159.06(12) 1_655 3_565
O2 Co1 Co1 68.14(10) 3_565 3_565
C5 N1 C1 117.8(4) . .
C5 N1 Co1 123.9(3) . 1_455
C1 N1 Co1 118.3(3) . 1_455
C13 O1 Co1 110.1(3) . .
C13 O2 Co1 141.2(3) . 3_565
C12 O3 Co1 123.5(3) . 4_576
C12 O4 Co1 126.1(3) . 2
N1 C1 C2 122.3(5) . .
C1 C2 C3 120.0(5) . .
C4 C3 C2 117.1(4) . .
C4 C3 C9 122.8(5) . .
C2 C3 C9 120.1(4) . .
C5 C4 C3 119.7(5) . .
N1 C5 C4 123.1(5) . .
C11 C6 C7 120.3(4) . .
C6 C7 C8 119.8(4) . .
C6 C7 C12 120.3(4) . .
C8 C7 C12 119.9(4) . .
C9 C8 C7 119.8(4) . .
C10 C9 C8 119.3(4) . .
C10 C9 C3 119.7(4) . .
C8 C9 C3 121.0(4) . .
C9 C10 C11 121.1(4) . .
C6 C11 C10 119.5(4) . .
C6 C11 C13 121.6(4) . .
C10 C11 C13 119.0(4) . .
O4 C12 O3 126.2(4) . .
O4 C12 C7 117.1(4) . .
O3 C12 C7 116.7(4) . .
O2 C13 O1 124.9(4) . .
O2 C13 C11 117.6(4) . .
O1 C13 C11 117.5(4) . .
C1NC N1N C1NB 133.1(10) . .
C1NC N1N C1NA 116.8(9) . .
C1NB N1N C1NA 110.0(9) . .
O1N C1NC N1N 128.9(10) . .
C2NC N2N C2NB 128.0(8) . .
C2NC N2N C2NA 117.9(8) . .
C2NB N2N C2NA 114.0(8) . .
N2N C2NC O2N 120.8(9) . .

loop_
_geom_bond_atom_site_label_1
_geom_bond_atom_site_label_2
_geom_bond_distance
_geom_bond_site_symmetry_2
Co1 O1 2.019(3) .
Co1 O2 2.093(3) 3_565
Co1 O3 2.023(3) 4_575
Co1 O4 2.026(3) 2_545
Co1 N1 2.058(4) 1_655
N1 C5 1.342(6) .
N1 C1 1.347(6) .
O1 C13 1.268(6) .
O2 C13 1.254(6) .
O3 C12 1.268(6) .
O4 C12 1.255(6) .
O4 Co1 2.026(3) 2
C1 C2 1.386(7) .
C2 C3 1.396(7) .
C3 C4 1.395(7) .
C3 C9 1.491(6) .
C4 C5 1.378(7) .
C6 C11 1.381(7) .
C6 C7 1.396(6) .
C7 C8 1.402(6) .
C7 C12 1.498(6) .
C8 C9 1.399(7) .
C9 C10 1.384(7) .
C10 C11 1.399(6) .
C11 C13 1.503(6) .
O1N C1NC 1.216(10) .
N1N C1NC 1.266(9) .
N1N C1NB 1.423(8) .
N1N C1NA 1.454(9) .
O2N C2NC 1.332(12) .
N2N C2NC 1.276(9) .
N2N C2NB 1.420(7) .
N2N C2NA 1.438(8) .
